data_8105662
loop_
_publ_author_name
'Liu, Xiao-Xing'
'Cai, Hong-Xin'

_publ_section_title
;
 Crystal structure of
 3-(2-diethylaminoethyl)-2,3-dihydro-2-thioxoquinazolin-4(1H)-one,
 C14H19N3OS
;
_journal_issue 3
_journal_name_full 'Zeitschrift f\"ur Kristallographie - New Crystal Structures'
_journal_page_first 411
_journal_page_last 412
_journal_paper_doi 10.1515/ncrs-2018-0416
_journal_volume 234
_journal_year 2019
_chemical_formula_sum 'C14 H19 N3 O S'
_chemical_formula_weight 277.38
_space_group_crystal_system monoclinic
_space_group_IT_number 14
_space_group_name_Hall '-P 2yn'
_space_group_name_H-M_alt 'P 1 21/n 1'
_atom_sites_solution_hydrogens geom
_cell_angle_alpha 90
_cell_angle_beta 111.196(5)
_cell_angle_gamma 90
_cell_formula_units_Z 4
_cell_length_a 7.641(3)
_cell_length_b 24.184(8)
_cell_length_c 7.947(3)
_cell_measurement_reflns_used 4215
_cell_measurement_temperature 296(2)
_cell_measurement_theta_max 28.46
_cell_measurement_theta_min 2.98
_cell_volume 1369.2(9)
_computing_cell_refinement 'Bruker SMART'
_computing_data_collection 'Bruker SMART'
_computing_data_reduction 'Bruker SAINT'
_computing_molecular_graphics 'Bruker SHELXTL'
_computing_publication_material 'Bruker SHELXTL'
_computing_structure_refinement 'SHELXL-2017/1 (Sheldrick, 2017)'
_computing_structure_solution 'Bruker SHELXTL'
_diffrn_ambient_temperature 296(2)
_diffrn_measured_fraction_theta_full 1.000
_diffrn_measured_fraction_theta_max 1.000
_diffrn_measurement_device_type 'CCD area detector'
_diffrn_measurement_method 'phi and omega scans'
_diffrn_radiation_type MoK\a
_diffrn_radiation_wavelength 0.71073
_diffrn_reflns_av_R_equivalents 0.0201
_diffrn_reflns_av_unetI/netI 0.0189
_diffrn_reflns_Laue_measured_fraction_full 1.000
_diffrn_reflns_Laue_measured_fraction_max 1.000
_diffrn_reflns_limit_h_max 9
_diffrn_reflns_limit_h_min -9
_diffrn_reflns_limit_k_max 28
_diffrn_reflns_limit_k_min -22
_diffrn_reflns_limit_l_max 9
_diffrn_reflns_limit_l_min -9
_diffrn_reflns_number 6954
_diffrn_reflns_point_group_measured_fraction_full 1.000
_diffrn_reflns_point_group_measured_fraction_max 1.000
_diffrn_reflns_theta_full 24.997
_diffrn_reflns_theta_max 24.997
_diffrn_reflns_theta_min 1.684
_exptl_absorpt_coefficient_mu 0.233
_exptl_absorpt_correction_type multi-scan
_exptl_absorpt_process_details sadabs
_exptl_crystal_colour colorless
_exptl_crystal_density_diffrn 1.346
_exptl_crystal_description block
_exptl_crystal_F_000 592
_exptl_crystal_size_max 0.200
_exptl_crystal_size_mid 0.150
_exptl_crystal_size_min 0.100
_refine_diff_density_max 0.236
_refine_diff_density_min -0.191
_refine_diff_density_rms 0.035
_refine_ls_extinction_coef 0.029(3)
_refine_ls_extinction_expression Fc^*^=kFc[1+0.001xFc^2^\l^3^/sin(2\q)]^-1/4^
_refine_ls_extinction_method 'SHELXL-2017/1 (Sheldrick 2017)'
_refine_ls_goodness_of_fit_ref 1.045
_refine_ls_hydrogen_treatment constr
_refine_ls_matrix_type full
_refine_ls_number_parameters 173
_refine_ls_number_reflns 2417
_refine_ls_number_restraints 0
_refine_ls_restrained_S_all 1.045
_refine_ls_R_factor_all 0.0359
_refine_ls_R_factor_gt 0.0322
_refine_ls_shift/su_max 0.000
_refine_ls_shift/su_mean 0.000
_refine_ls_structure_factor_coef Fsqd
_refine_ls_weighting_details 'w=1/[\s^2^(Fo^2^)+(0.0519P)^2^+0.4359P] where P=(Fo^2^+2Fc^2^)/3'
_refine_ls_weighting_scheme calc
_refine_ls_wR_factor_gt 0.0936
_refine_ls_wR_factor_ref 0.0968
_reflns_Friedel_coverage 0.000
_reflns_Friedel_fraction_full .
_reflns_Friedel_fraction_max .
_reflns_number_gt 2174
_reflns_number_total 2417
_reflns_threshold_expression 'I > 2\s(I)'
_cod_data_source_file suppl_ncrs-2018-0416_suppl.cif
_cod_data_source_block 1
_cod_original_cell_volume 1369.2(8)
_cod_original_sg_symbol_H-M 'P 21/n'
_cod_database_code 8105662
_shelx_space_group_comment
; 
The symmetry employed for this shelxl refinement is uniquely defined 
by the following loop, which should always be used as a source of 
symmetry information in preference to the above space-group names. 
They are only intended as comments. 
;
_shelx_estimated_absorpt_t_min 0.955
_shelx_estimated_absorpt_t_max 0.977

loop_
_space_group_symop_operation_xyz
'x, y, z'
'-x+1/2, y+1/2, -z+1/2'
'-x, -y, -z'
'x-1/2, -y-1/2, z-1/2'

loop_
_atom_site_label
_atom_site_type_symbol
_atom_site_fract_x
_atom_site_fract_y
_atom_site_fract_z
_atom_site_U_iso_or_equiv
_atom_site_adp_type
_atom_site_occupancy
_atom_site_site_symmetry_order
_atom_site_calc_flag
_atom_site_refinement_flags_posn
_atom_site_refinement_flags_adp
_atom_site_refinement_flags_occupancy
_atom_site_disorder_assembly
_atom_site_disorder_group
C1 C 0.80389(19) 0.02664(6) 0.77881(19) 0.0280(3) Uani 1 1 d . . . . .
C2 C 0.76221(19) 0.00197(6) 0.60203(19) 0.0274(3) Uani 1 1 d . . . . .
C3 C 0.6974(2) -0.05185(6) 0.5679(2) 0.0345(4) Uani 1 1 d . . . . .
H3A H 0.680545 -0.072740 0.659097 0.041 Uiso 1 1 calc R U . . .
C4 C 0.6581(2) -0.07445(7) 0.4001(2) 0.0409(4) Uani 1 1 d . . . . .
H4A H 0.616016 -0.110766 0.377677 0.049 Uiso 1 1 calc R U . . .
C5 C 0.6811(2) -0.04297(7) 0.2640(2) 0.0403(4) Uani 1 1 d . . . . .
H5A H 0.653190 -0.058312 0.149988 0.048 Uiso 1 1 calc R U . . .
C6 C 0.7442(2) 0.01019(6) 0.2948(2) 0.0348(4) Uani 1 1 d . . . . .
H6A H 0.758676 0.031052 0.202339 0.042 Uiso 1 1 calc R U . . .
C7 C 0.78668(19) 0.03284(6) 0.46527(19) 0.0274(3) Uani 1 1 d . . . . .
C8 C 0.9059(2) 0.11008(6) 0.66449(19) 0.0309(3) Uani 1 1 d . . . . .
C9 C 0.9367(2) 0.10386(6) 0.98200(18) 0.0297(3) Uani 1 1 d . . . . .
H9A H 1.044512 0.127754 1.002820 0.036 Uiso 1 1 calc R U . . .
H9B H 0.972994 0.074579 1.071443 0.036 Uiso 1 1 calc R U . . .
C10 C 0.7778(2) 0.13681(6) 1.00258(18) 0.0286(3) Uani 1 1 d . . . . .
H10A H 0.745651 0.166876 0.915937 0.034 Uiso 1 1 calc R U . . .
H10B H 0.668404 0.113169 0.975062 0.034 Uiso 1 1 calc R U . . .
C11 C 0.9934(2) 0.19450(7) 1.2393(2) 0.0393(4) Uani 1 1 d . . . . .
H11A H 1.098266 0.171505 1.241779 0.047 Uiso 1 1 calc R U . . .
H11B H 1.018418 0.206969 1.361875 0.047 Uiso 1 1 calc R U . . .
C12 C 0.9894(3) 0.24477(8) 1.1246(3) 0.0598(6) Uani 1 1 d . . . . .
H12A H 1.106816 0.264043 1.173545 0.090 Uiso 1 1 calc R U . . .
H12B H 0.969437 0.233276 1.003392 0.090 Uiso 1 1 calc R U . . .
H12C H 0.889299 0.268870 1.123925 0.090 Uiso 1 1 calc R U . . .
C13 C 0.6656(2) 0.19201(7) 1.1943(2) 0.0404(4) Uani 1 1 d . . . . .
H13A H 0.631753 0.219730 1.099760 0.048 Uiso 1 1 calc R U . . .
H13B H 0.705705 0.211250 1.309170 0.048 Uiso 1 1 calc R U . . .
C14 C 0.4953(3) 0.15855(9) 1.1759(4) 0.0671(6) Uani 1 1 d . . . . .
H14A H 0.398271 0.182457 1.183817 0.101 Uiso 1 1 calc R U . . .
H14B H 0.452100 0.140092 1.061236 0.101 Uiso 1 1 calc R U . . .
H14C H 0.526153 0.131601 1.270934 0.101 Uiso 1 1 calc R U . . .
O1 O 0.77666(16) 0.00389(4) 0.90308(14) 0.0381(3) Uani 1 1 d . . . . .
N1 N 0.85353(18) 0.08593(5) 0.50197(16) 0.0314(3) Uani 1 1 d . . . . .
H1A H 0.862412 0.105078 0.414214 0.038 Uiso 1 1 calc R U . . .
N2 N 0.88059(16) 0.07973(5) 0.80085(15) 0.0277(3) Uani 1 1 d . . . . .
N3 N 0.82404(17) 0.15968(5) 1.18435(16) 0.0287(3) Uani 1 1 d . . . . .
S1 S 0.99591(7) 0.17323(2) 0.69561(6) 0.04860(19) Uani 1 1 d . . . . .

loop_
_atom_site_aniso_label
_atom_site_aniso_U_11
_atom_site_aniso_U_22
_atom_site_aniso_U_33
_atom_site_aniso_U_23
_atom_site_aniso_U_13
_atom_site_aniso_U_12
C1 0.0282(7) 0.0281(7) 0.0279(7) 0.0026(6) 0.0104(6) 0.0047(6)
C2 0.0250(7) 0.0284(7) 0.0289(7) 0.0009(6) 0.0098(6) 0.0027(5)
C3 0.0355(8) 0.0300(8) 0.0381(8) 0.0022(6) 0.0135(7) -0.0019(6)
C4 0.0430(9) 0.0304(8) 0.0464(10) -0.0077(7) 0.0128(7) -0.0063(7)
C5 0.0415(9) 0.0417(9) 0.0353(9) -0.0126(7) 0.0111(7) -0.0035(7)
C6 0.0386(8) 0.0384(9) 0.0282(8) -0.0022(6) 0.0131(7) -0.0014(6)
C7 0.0271(7) 0.0278(7) 0.0273(7) -0.0013(6) 0.0100(6) 0.0010(6)
C8 0.0371(8) 0.0289(8) 0.0297(7) -0.0013(6) 0.0158(6) 0.0006(6)
C9 0.0352(8) 0.0308(7) 0.0218(7) -0.0009(6) 0.0087(6) 0.0023(6)
C10 0.0324(7) 0.0277(7) 0.0246(7) -0.0007(5) 0.0093(6) 0.0015(6)
C11 0.0452(9) 0.0416(9) 0.0331(8) -0.0119(7) 0.0166(7) -0.0126(7)
C12 0.0853(15) 0.0470(11) 0.0537(12) -0.0098(9) 0.0330(11) -0.0300(10)
C13 0.0477(10) 0.0347(8) 0.0441(9) -0.0031(7) 0.0231(8) 0.0069(7)
C14 0.0463(11) 0.0669(13) 0.0991(18) -0.0030(12) 0.0393(11) 0.0053(10)
O1 0.0513(7) 0.0361(6) 0.0313(6) 0.0050(5) 0.0204(5) -0.0012(5)
N1 0.0439(7) 0.0285(6) 0.0245(6) 0.0002(5) 0.0157(5) -0.0044(5)
N2 0.0339(6) 0.0270(6) 0.0235(6) -0.0006(5) 0.0121(5) 0.0012(5)
N3 0.0343(7) 0.0270(6) 0.0268(6) -0.0031(5) 0.0135(5) -0.0011(5)
S1 0.0791(4) 0.0336(3) 0.0409(3) -0.00914(17) 0.0309(2) -0.0202(2)

loop_
_atom_type_symbol
_atom_type_description
_atom_type_scat_dispersion_real
_atom_type_scat_dispersion_imag
_atom_type_scat_source
C C 0.0033 0.0016 'International Tables Vol C Tables 4.2.6.8 and 6.1.1.4'
H H 0.0000 0.0000 'International Tables Vol C Tables 4.2.6.8 and 6.1.1.4'
N N 0.0061 0.0033 'International Tables Vol C Tables 4.2.6.8 and 6.1.1.4'
O O 0.0106 0.0060 'International Tables Vol C Tables 4.2.6.8 and 6.1.1.4'
S S 0.1246 0.1234 'International Tables Vol C Tables 4.2.6.8 and 6.1.1.4'

loop_
_geom_angle_atom_site_label_1
_geom_angle_atom_site_label_2
_geom_angle_atom_site_label_3
_geom_angle
_geom_angle_site_symmetry_1
_geom_angle_site_symmetry_3
O1 C1 N2 120.20(13) . .
O1 C1 C2 124.03(14) . .
N2 C1 C2 115.76(12) . .
C3 C2 C7 119.53(13) . .
C3 C2 C1 120.93(13) . .
C7 C2 C1 119.54(13) . .
C4 C3 C2 120.20(15) . .
C4 C3 H3A 119.9 . .
C2 C3 H3A 119.9 . .
C3 C4 C5 119.70(15) . .
C3 C4 H4A 120.2 . .
C5 C4 H4A 120.2 . .
C6 C5 C4 121.00(15) . .
C6 C5 H5A 119.5 . .
C4 C5 H5A 119.5 . .
C5 C6 C7 119.33(15) . .
C5 C6 H6A 120.3 . .
C7 C6 H6A 120.3 . .
N1 C7 C2 118.83(13) . .
N1 C7 C6 120.94(13) . .
C2 C7 C6 120.22(13) . .
N1 C8 N2 116.59(13) . .
N1 C8 S1 120.59(11) . .
N2 C8 S1 122.82(11) . .
N2 C9 C10 110.79(11) . .
N2 C9 H9A 109.5 . .
C10 C9 H9A 109.5 . .
N2 C9 H9B 109.5 . .
C10 C9 H9B 109.5 . .
H9A C9 H9B 108.1 . .
N3 C10 C9 112.89(11) . .
N3 C10 H10A 109.0 . .
C9 C10 H10A 109.0 . .
N3 C10 H10B 109.0 . .
C9 C10 H10B 109.0 . .
H10A C10 H10B 107.8 . .
N3 C11 C12 117.17(15) . .
N3 C11 H11A 108.0 . .
C12 C11 H11A 108.0 . .
N3 C11 H11B 108.0 . .
C12 C11 H11B 108.0 . .
H11A C11 H11B 107.2 . .
C11 C12 H12A 109.5 . .
C11 C12 H12B 109.5 . .
H12A C12 H12B 109.5 . .
C11 C12 H12C 109.5 . .
H12A C12 H12C 109.5 . .
H12B C12 H12C 109.5 . .
N3 C13 C14 114.37(15) . .
N3 C13 H13A 108.7 . .
C14 C13 H13A 108.7 . .
N3 C13 H13B 108.7 . .
C14 C13 H13B 108.7 . .
H13A C13 H13B 107.6 . .
C13 C14 H14A 109.5 . .
C13 C14 H14B 109.5 . .
H14A C14 H14B 109.5 . .
C13 C14 H14C 109.5 . .
H14A C14 H14C 109.5 . .
H14B C14 H14C 109.5 . .
C8 N1 C7 124.79(12) . .
C8 N1 H1A 117.6 . .
C7 N1 H1A 117.6 . .
C8 N2 C1 124.25(12) . .
C8 N2 C9 119.02(12) . .
C1 N2 C9 116.73(11) . .
C10 N3 C13 110.16(12) . .
C10 N3 C11 112.43(12) . .
C13 N3 C11 109.46(12) . .

loop_
_geom_bond_atom_site_label_1
_geom_bond_atom_site_label_2
_geom_bond_distance
_geom_bond_site_symmetry_2
C1 O1 1.2123(18) .
C1 N2 1.3959(19) .
C1 C2 1.452(2) .
C2 C3 1.384(2) .
C2 C7 1.386(2) .
C3 C4 1.370(2) .
C3 H3A 0.9300 .
C4 C5 1.385(2) .
C4 H4A 0.9300 .
C5 C6 1.364(2) .
C5 H5A 0.9300 .
C6 C7 1.387(2) .
C6 H6A 0.9300 .
C7 N1 1.3737(19) .
C8 N1 1.3400(19) .
C8 N2 1.3791(19) .
C8 S1 1.6563(16) .
C9 N2 1.4665(18) .
C9 C10 1.510(2) .
C9 H9A 0.9700 .
C9 H9B 0.9700 .
C10 N3 1.4657(18) .
C10 H10A 0.9700 .
C10 H10B 0.9700 .
C11 N3 1.4716(19) .
C11 C12 1.513(2) .
C11 H11A 0.9700 .
C11 H11B 0.9700 .
C12 H12A 0.9600 .
C12 H12B 0.9600 .
C12 H12C 0.9600 .
C13 N3 1.468(2) .
C13 C14 1.493(3) .
C13 H13A 0.9700 .
C13 H13B 0.9700 .
C14 H14A 0.9600 .
C14 H14B 0.9600 .
C14 H14C 0.9600 .
N1 H1A 0.8600 .

loop_
_geom_hbond_atom_site_label_D
_geom_hbond_atom_site_label_H
_geom_hbond_atom_site_label_A
_geom_hbond_distance_DH
_geom_hbond_distance_HA
_geom_hbond_distance_DA
_geom_hbond_angle_DHA
_geom_hbond_site_symmetry_A
_geom_hbond_publ_flag
N1 H1A N3 0.86 2.19 3.0317(19) 167.6 1_554 yes

loop_
_geom_torsion_atom_site_label_1
_geom_torsion_atom_site_label_2
_geom_torsion_atom_site_label_3
_geom_torsion_atom_site_label_4
_geom_torsion
_geom_torsion_site_symmetry_1
_geom_torsion_site_symmetry_2
_geom_torsion_site_symmetry_3
_geom_torsion_site_symmetry_4
O1 C1 C2 C3 -4.0(2) . . . .
N2 C1 C2 C3 175.71(13) . . . .
O1 C1 C2 C7 175.66(14) . . . .
N2 C1 C2 C7 -4.64(19) . . . .
C7 C2 C3 C4 0.1(2) . . . .
C1 C2 C3 C4 179.75(14) . . . .
C2 C3 C4 C5 -0.8(2) . . . .
C3 C4 C5 C6 0.6(3) . . . .
C4 C5 C6 C7 0.3(2) . . . .
C3 C2 C7 N1 -179.12(13) . . . .
C1 C2 C7 N1 1.2(2) . . . .
C3 C2 C7 C6 0.8(2) . . . .
C1 C2 C7 C6 -178.83(13) . . . .
C5 C6 C7 N1 178.91(14) . . . .
C5 C6 C7 C2 -1.0(2) . . . .
N2 C9 C10 N3 177.32(11) . . . .
N2 C8 N1 C7 -3.5(2) . . . .
S1 C8 N1 C7 176.50(11) . . . .
C2 C7 N1 C8 3.1(2) . . . .
C6 C7 N1 C8 -176.82(14) . . . .
N1 C8 N2 C1 -0.5(2) . . . .
S1 C8 N2 C1 179.49(11) . . . .
N1 C8 N2 C9 179.51(12) . . . .
S1 C8 N2 C9 -0.51(19) . . . .
O1 C1 N2 C8 -175.90(13) . . . .
C2 C1 N2 C8 4.4(2) . . . .
O1 C1 N2 C9 4.10(19) . . . .
C2 C1 N2 C9 -175.62(11) . . . .
C10 C9 N2 C8 88.52(16) . . . .
C10 C9 N2 C1 -91.49(14) . . . .
C9 C10 N3 C13 178.92(12) . . . .
C9 C10 N3 C11 56.54(16) . . . .
C14 C13 N3 C10 66.98(19) . . . .
C14 C13 N3 C11 -168.91(16) . . . .
C12 C11 N3 C10 60.07(19) . . . .
C12 C11 N3 C13 -62.70(18) . . . .
